data_4320803
loop_
_publ_author_name
'Eric G. Tulsky'
'Jeffrey R. Long'

_publ_contact_author
;
       Jeffrey R. Long
       Department of Chemistry
       University of California, Berkeley
       United States of America
;
_publ_contact_author_email jlong@cchem.berkeley.edu
_publ_contact_author_fax '510 643-3832'
_publ_contact_author_phone '510 642-0860'
_publ_section_title
;
 Heterometal Substitution in the Dimensional Reduction of Cluster
 Frameworks: Synthesis of Soluble [Re6-nOsnSe8Cl6](4-n) (n = 1-3)
 Cluster-Containing Solids
;
_journal_name_full 'Inorganic Chemistry'
_journal_page_first 6990
_journal_page_last 7002
_journal_paper_doi 10.1021/ic010867d
_journal_volume 40
_journal_year 2001
_chemical_compound_source synthetic
_chemical_formula_sum 'C42 H99 Cl3 N3 Os P6 Re5 Se8'
_chemical_formula_weight 2691.29
_chemical_name_systematic
;
?
;
_space_group_IT_number 15
_symmetry_cell_setting monoclinic
_symmetry_space_group_name_Hall '-C 2yc'
_symmetry_space_group_name_H-M 'C 1 2/c 1'
_atom_sites_solution_hydrogens geom
_atom_sites_solution_primary direct
_atom_sites_solution_secondary difmap
_audit_creation_method SHELXL
_cell_angle_alpha 90.00
_cell_angle_beta 97.0230(10)
_cell_angle_gamma 90.00
_cell_formula_units_Z 4
_cell_length_a 15.7994(12)
_cell_length_b 17.3613(13)
_cell_length_c 24.979(2)
_cell_measurement_temperature 165(2)
_cell_volume 6800.3(9)
_computing_cell_refinement 'Bruker SAINT'
_computing_data_collection 'Bruker SMART'
_computing_data_reduction 'Bruker SAINT'
_computing_molecular_graphics 'Bruker SHELXTL'
_computing_publication_material 'Bruker SHELXTL'
_computing_structure_refinement 'SHELXL-93 (Sheldrick, 1993)'
_computing_structure_solution 'SHELXS-86 (Sheldrick, 1990)'
_diffrn_ambient_temperature 165(2)
_diffrn_radiation_monochromator graphite
_diffrn_radiation_source 'fine-focus sealed tube'
_diffrn_radiation_type MoK\a
_diffrn_radiation_wavelength 0.71073
_diffrn_reflns_av_R_equivalents 0.0430
_diffrn_reflns_av_sigmaI/netI 0.0822
_diffrn_reflns_limit_h_max 17
_diffrn_reflns_limit_h_min -18
_diffrn_reflns_limit_k_max 21
_diffrn_reflns_limit_k_min -11
_diffrn_reflns_limit_l_max 29
_diffrn_reflns_limit_l_min -25
_diffrn_reflns_number 16222
_diffrn_reflns_theta_max 26.07
_diffrn_reflns_theta_min 1.64
_exptl_absorpt_coefficient_mu 15.298
_exptl_absorpt_correction_type multi-scan
_exptl_absorpt_process_details 'Blessing, Acta Cryst. (1995) A51 33-38'
_exptl_crystal_colour red
_exptl_crystal_density_diffrn 2.629
_exptl_crystal_description 'hexagonal plates'
_exptl_crystal_F_000 4944
_exptl_crystal_size_max 0.14
_exptl_crystal_size_mid 0.12
_exptl_crystal_size_min 0.02
_refine_diff_density_max 1.488
_refine_diff_density_min -1.584
_refine_diff_density_rms 0.206
_refine_ls_extinction_coef 0.000023(2)
_refine_ls_extinction_expression Fc^*^=kFc[1+0.001xFc^2^\l^3^/sin(2\q)]^-1/4^
_refine_ls_extinction_method SHELXL
_refine_ls_goodness_of_fit_all 0.782
_refine_ls_goodness_of_fit_obs 0.918
_refine_ls_matrix_type full
_refine_ls_number_parameters 302
_refine_ls_number_reflns 6083
_refine_ls_number_restraints 0
_refine_ls_restrained_S_all 0.782
_refine_ls_restrained_S_obs 0.918
_refine_ls_R_factor_all 0.0650
_refine_ls_R_factor_obs 0.0307
_refine_ls_shift/esd_max -0.002
_refine_ls_shift/esd_mean 0.000
_refine_ls_structure_factor_coef Fsqd
_refine_ls_weighting_details 'w=1/[\s^2^(Fo^2^)+(0.0221P)^2^+0.0000P] where P=(Fo^2^+2Fc^2^)/3'
_refine_ls_weighting_scheme calc
_refine_ls_wR_factor_all 0.0581
_refine_ls_wR_factor_obs 0.0533
_reflns_number_observed 3823
_reflns_number_total 6083
_reflns_observed_criterion >2sigma(I)
_cod_data_source_file ic010867d_7.cif
_cod_data_source_block compound7
_cod_depositor_comments
;
The following automatic conversions were performed:

'_exptl_absorpt_correction_type' value 'multiscan' changed to
'multi-scan' according to the built-in table from CIF Core dictionary
named 'cif_core.dic' version 2.4.1 from 2010-06-29.

Automatic conversion script
Id: cif_fix_values 1646 2011-03-28 12:23:43Z adriana 

The following automatic conversions were performed:

'_refine_ls_weighting_scheme' value 'calc
w=1/[\s^2^(Fo^2^)+(0.0221P)^2^+0.0000P] where P=(Fo^2^+2Fc^2^)/3' was
changed to 'calc'. New tag '_refine_ls_weighting_details' was
created. The value of the new tag was set to
'w=1/[\s^2^(Fo^2^)+(0.0221P)^2^+0.0000P] where P=(Fo^2^+2Fc^2^)/3'.

Automatic conversion script
Id: cif_fix_values 3143 2015-03-26 13:38:13Z robertas 
;
_cod_original_cell_volume 6800.4(9)
_cod_original_sg_symbol_H-M 'C 2/c'
_cod_database_code 4320803

loop_
_symmetry_equiv_pos_as_xyz
'x, y, z'
'-x, y, -z+1/2'
'x+1/2, y+1/2, z'
'-x+1/2, y+1/2, -z+1/2'
'-x, -y, -z'
'x, -y, z-1/2'
'-x+1/2, -y+1/2, -z'
'x+1/2, -y+1/2, z-1/2'

loop_
_atom_site_aniso_label
_atom_site_aniso_U_11
_atom_site_aniso_U_22
_atom_site_aniso_U_33
_atom_site_aniso_U_23
_atom_site_aniso_U_13
_atom_site_aniso_U_12
Os1 0.0141(2) 0.0173(2) 0.0193(2) 0.0004(2) 0.0021(2) -0.00066(15)
Os2 0.0136(2) 0.0180(2) 0.0189(2) 0.0018(2) 0.0023(2) -0.00014(15)
Os3 0.0131(2) 0.0180(2) 0.0195(2) 0.0014(2) 0.0024(2) -0.0001(2)
Re1 0.0141(2) 0.0173(2) 0.0193(2) 0.0004(2) 0.0021(2) -0.00066(15)
Re2 0.0136(2) 0.0180(2) 0.0189(2) 0.0018(2) 0.0023(2) -0.00014(15)
Re3 0.0131(2) 0.0180(2) 0.0195(2) 0.0014(2) 0.0024(2) -0.0001(2)
Se1 0.0160(4) 0.0205(5) 0.0233(6) 0.0020(4) 0.0034(4) -0.0024(4)
Se2 0.0166(5) 0.0187(5) 0.0241(6) 0.0017(4) 0.0030(4) 0.0015(4)
Se3 0.0182(4) 0.0217(5) 0.0210(6) 0.0006(4) 0.0045(4) 0.0001(4)
Se4 0.0156(4) 0.0216(5) 0.0207(6) 0.0008(4) 0.0004(4) -0.0002(4)
P1 0.0197(12) 0.0201(14) 0.023(2) -0.0035(11) 0.0028(11) -0.0010(10)
P2 0.0160(12) 0.0257(15) 0.020(2) 0.0041(11) 0.0015(10) -0.0014(10)
P3 0.0133(12) 0.034(2) 0.030(2) 0.0043(12) 0.0043(11) 0.0014(11)
Cl1 0.0372(15) 0.037(2) 0.043(2) -0.0009(13) 0.0071(13) -0.0009(12)
Cl2 0.061(3) 0.048(3) 0.155(6) 0.000 -0.049(3) 0.000
C1 0.023(5) 0.022(6) 0.024(6) -0.004(4) 0.002(4) 0.000(4)
C2 0.044(6) 0.045(7) 0.018(7) -0.007(5) -0.003(5) 0.000(5)
C3 0.030(5) 0.028(6) 0.029(7) 0.000(5) -0.006(5) 0.006(4)
C4 0.024(5) 0.039(7) 0.043(8) -0.002(5) 0.009(5) 0.005(5)
C5 0.024(5) 0.026(6) 0.042(8) -0.005(5) 0.011(5) -0.006(4)
C6 0.022(5) 0.039(7) 0.041(8) 0.000(5) 0.008(5) -0.005(5)
C7 0.027(5) 0.044(7) 0.029(7) 0.009(5) -0.001(5) -0.006(5)
C8 0.047(7) 0.048(7) 0.024(7) -0.005(5) -0.004(5) -0.005(5)
C9 0.028(5) 0.032(6) 0.036(7) 0.010(5) 0.005(5) 0.001(5)
C10 0.025(6) 0.039(7) 0.058(9) 0.008(6) 0.005(6) 0.012(5)
C11 0.030(5) 0.039(7) 0.016(6) 0.006(5) 0.000(4) -0.005(5)
C12 0.018(5) 0.043(7) 0.036(7) 0.014(5) 0.003(5) 0.008(5)
C13 0.026(6) 0.059(8) 0.042(8) -0.009(6) 0.014(5) -0.001(5)
C14 0.048(8) 0.068(10) 0.060(10) -0.014(7) 0.009(7) 0.010(6)
C15 0.026(6) 0.023(6) 0.081(10) -0.004(6) 0.022(6) 0.002(4)
C16 0.031(7) 0.049(8) 0.125(14) 0.019(8) 0.039(8) 0.006(6)
C17 0.021(6) 0.044(8) 0.082(11) 0.012(7) -0.003(6) 0.001(5)
C18 0.022(6) 0.088(10) 0.029(8) -0.005(7) -0.008(5) -0.006(6)

loop_
_atom_site_label
_atom_site_type_symbol
_atom_site_fract_x
_atom_site_fract_y
_atom_site_fract_z
_atom_site_U_iso_or_equiv
_atom_site_thermal_displace_type
_atom_site_occupancy
_atom_site_calc_flag
_atom_site_refinement_flags
_atom_site_disorder_group
Os1 Os 0.78264(2) 0.33728(2) 0.54093(2) 0.01689(10) Uani 0.17 d P .
Os2 Os 0.73537(2) 0.31037(2) 0.43776(2) 0.01684(10) Uani 0.17 d P .
Os3 Os 0.63561(2) 0.26764(2) 0.51016(2) 0.01683(10) Uani 0.17 d P .
Re1 Re 0.78264(2) 0.33728(2) 0.54093(2) 0.01689(10) Uani 0.83 d P .
Re2 Re 0.73537(2) 0.31037(2) 0.43776(2) 0.01684(10) Uani 0.83 d P .
Re3 Re 0.63561(2) 0.26764(2) 0.51016(2) 0.01683(10) Uani 0.83 d P .
Se1 Se 0.87405(5) 0.37437(5) 0.47031(4) 0.0198(2) Uani 1 d . .
Se2 Se 0.65993(5) 0.40757(5) 0.48921(4) 0.0197(2) Uani 1 d . .
Se3 Se 0.68720(5) 0.29196(5) 0.60770(4) 0.0201(2) Uani 1 d . .
Se4 Se 0.90232(5) 0.25900(5) 0.58857(4) 0.0194(2) Uani 1 d . .
P1 P 0.83156(15) 0.44773(14) 0.59870(11) 0.0210(6) Uani 1 d . .
P2 P 0.71406(14) 0.38428(14) 0.35294(10) 0.0207(6) Uani 1 d . .
P3 P 0.48568(14) 0.29528(15) 0.52416(11) 0.0255(6) Uani 1 d . .
Cl1 Cl 0.7303(2) -0.0704(2) 0.54504(12) 0.0390(7) Uani 1 d . .
Cl2 Cl 1.0000 0.2916(3) 0.7500 0.093(2) Uani 1 d S .
C1 C 0.8575(6) 0.4195(5) 0.6686(4) 0.023(2) Uani 1 d . .
H1A H 0.8078(6) 0.3948(5) 0.6802(4) 0.028 Uiso 1 calc R .
H1B H 0.9025(6) 0.3812(5) 0.6706(4) 0.028 Uiso 1 calc R .
C2 C 0.8858(7) 0.4832(6) 0.7083(4) 0.036(3) Uani 1 d . .
H2A H 0.8975(38) 0.4619(8) 0.7440(6) 0.055 Uiso 1 calc R .
H2B H 0.8414(17) 0.5210(18) 0.7078(18) 0.055 Uiso 1 calc R .
H2C H 0.9365(23) 0.5069(24) 0.6984(15) 0.055 Uiso 1 calc R .
C3 C 0.7562(6) 0.5278(5) 0.5988(4) 0.029(2) Uani 1 d . .
H3A H 0.7838(6) 0.5697(5) 0.6199(4) 0.035 Uiso 1 calc R .
H3B H 0.7423(6) 0.5461(5) 0.5621(4) 0.035 Uiso 1 calc R .
C4 C 0.6730(6) 0.5073(6) 0.6215(5) 0.035(3) Uani 1 d . .
H4A H 0.6368(18) 0.5519(11) 0.6202(25) 0.053 Uiso 1 calc R .
H4B H 0.6858(7) 0.4905(36) 0.6582(9) 0.053 Uiso 1 calc R .
H4C H 0.6443(21) 0.4668(26) 0.6003(16) 0.053 Uiso 1 calc R .
C5 C 0.9264(6) 0.4974(5) 0.5804(5) 0.030(3) Uani 1 d . .
H5A H 0.9152(6) 0.5145(5) 0.5433(5) 0.036 Uiso 1 calc R .
H5B H 0.9367(6) 0.5428(5) 0.6030(5) 0.036 Uiso 1 calc R .
C6 C 1.0076(6) 0.4469(6) 0.5867(5) 0.034(3) Uani 1 d . .
H6A H 1.0540(12) 0.4752(14) 0.5748(25) 0.051 Uiso 1 calc R .
H6B H 0.9975(15) 0.4011(18) 0.5653(20) 0.051 Uiso 1 calc R .
H6C H 1.0217(23) 0.4329(31) 0.6239(6) 0.051 Uiso 1 calc R .
C7 C 0.6854(6) 0.3238(6) 0.2943(4) 0.033(3) Uani 1 d . .
H7A H 0.7301(6) 0.2859(6) 0.2927(4) 0.040 Uiso 1 calc R .
H7B H 0.6336(6) 0.2961(6) 0.2993(4) 0.040 Uiso 1 calc R .
C8 C 0.6712(7) 0.3657(6) 0.2402(4) 0.040(3) Uani 1 d . .
H8A H 0.6330(33) 0.4081(23) 0.2428(9) 0.061 Uiso 1 calc R .
H8B H 0.6470(38) 0.3307(11) 0.2128(6) 0.061 Uiso 1 calc R .
H8C H 0.7248(9) 0.3845(33) 0.2312(13) 0.061 Uiso 1 calc R .
C9 C 0.6324(6) 0.4579(5) 0.3492(4) 0.032(3) Uani 1 d . .
H9A H 0.6445(6) 0.4918(5) 0.3801(4) 0.038 Uiso 1 calc R .
H9B H 0.6356(6) 0.4884(5) 0.3170(4) 0.038 Uiso 1 calc R .
C10 C 0.5401(6) 0.4273(6) 0.3481(5) 0.041(3) Uani 1 d . .
H10A H 0.5010(7) 0.4698(7) 0.3450(29) 0.062 Uiso 1 calc R .
H10B H 0.5350(13) 0.3996(34) 0.3808(12) 0.062 Uiso 1 calc R .
H10C H 0.5272(16) 0.3935(31) 0.3178(16) 0.062 Uiso 1 calc R .
C11 C 0.8054(6) 0.4390(6) 0.3374(4) 0.028(2) Uani 1 d . .
H11A H 0.7881(6) 0.4700(6) 0.3056(4) 0.034 Uiso 1 calc R .
H11B H 0.8221(6) 0.4741(6) 0.3670(4) 0.034 Uiso 1 calc R .
C12 C 0.8835(6) 0.3916(6) 0.3273(4) 0.032(3) Uani 1 d . .
H12A H 0.8987(25) 0.3576(26) 0.3572(12) 0.049 Uiso 1 calc R .
H12B H 0.9303(13) 0.4256(6) 0.3234(26) 0.049 Uiso 1 calc R .
H12C H 0.8704(14) 0.3619(28) 0.2949(14) 0.049 Uiso 1 calc R .
C13 C 0.4711(6) 0.3744(6) 0.5729(5) 0.042(3) Uani 1 d . .
H13A H 0.5106(6) 0.4156(6) 0.5673(5) 0.050 Uiso 1 calc R .
H13B H 0.4138(6) 0.3948(6) 0.5647(5) 0.050 Uiso 1 calc R .
C14 C 0.4843(7) 0.3521(7) 0.6314(5) 0.058(4) Uani 1 d . .
H14A H 0.4553(42) 0.3882(26) 0.6519(7) 0.088 Uiso 1 calc R .
H14B H 0.5441(8) 0.3525(44) 0.6441(10) 0.088 Uiso 1 calc R .
H14C H 0.4618(44) 0.3014(19) 0.6356(7) 0.088 Uiso 1 calc R .
C15 C 0.4307(6) 0.2133(6) 0.5477(5) 0.042(3) Uani 1 d . .
H15A H 0.4286(6) 0.1731(6) 0.5206(5) 0.050 Uiso 1 calc R .
H15B H 0.4638(6) 0.1938(6) 0.5801(5) 0.050 Uiso 1 calc R .
C16 C 0.3388(6) 0.2290(7) 0.5602(6) 0.066(5) Uani 1 d . .
H16A H 0.3407(7) 0.2530(48) 0.5950(16) 0.099 Uiso 1 calc R .
H16B H 0.3082(19) 0.1812(9) 0.5602(38) 0.099 Uiso 1 calc R .
H16C H 0.3105(19) 0.2625(43) 0.5332(20) 0.099 Uiso 1 calc R .
C17 C 0.4160(6) 0.3326(6) 0.4666(5) 0.050(3) Uani 1 d . .
H17A H 0.3676(6) 0.3568(6) 0.4804(5) 0.060 Uiso 1 calc R .
H17B H 0.4468(6) 0.3730(6) 0.4504(5) 0.060 Uiso 1 calc R .
C18 C 0.3814(6) 0.2780(7) 0.4223(5) 0.047(3) Uani 1 d . .
H18A H 0.4274(8) 0.2592(32) 0.4041(19) 0.071 Uiso 1 calc R .
H18B H 0.3409(34) 0.3046(12) 0.3970(15) 0.071 Uiso 1 calc R .
H18C H 0.3538(39) 0.2354(21) 0.4376(5) 0.071 Uiso 1 calc R .
N1 N 0.8275(8) 0.1131(7) 0.2531(5) 0.076(4) Uiso 1 d . .
C21 C 0.7763(9) 0.1365(8) 0.2222(6) 0.067(4) Uiso 1 d . .
C22 C 0.7117(9) 0.1615(8) 0.1790(6) 0.085(5) Uiso 1 d . .
H22A H 0.7227(37) 0.2138(20) 0.1695(28) 0.127 Uiso 1 calc R .
H22B H 0.6564(11) 0.1582(55) 0.1910(15) 0.127 Uiso 1 calc R .
H22C H 0.7136(43) 0.1290(36) 0.1481(15) 0.127 Uiso 1 calc R .
N2 N 0.3834(21) 0.1764(18) 0.6818(15) 0.130(12) Uiso 0.50 d P .
C31 C 0.4374(20) 0.2084(18) 0.7144(14) 0.079(9) Uiso 0.50 d P .
C32 C 0.4919(49) 0.2540(15) 0.7562(32) 0.104(13) Uiso 0.50 d P .

loop_
_atom_type_symbol
_atom_type_description
_atom_type_scat_dispersion_real
_atom_type_scat_dispersion_imag
_atom_type_scat_source
C C 0.0033 0.0016 'International Tables Vol C Tables 4.2.6.8 and 6.1.1.4'
H H 0.0000 0.0000 'International Tables Vol C Tables 4.2.6.8 and 6.1.1.4'
P P 0.1023 0.0942 'International Tables Vol C Tables 4.2.6.8 and 6.1.1.4'
Cl Cl 0.1484 0.1585 'International Tables Vol C Tables 4.2.6.8 and 6.1.1.4'
Se Se -0.0929 2.2259 'International Tables Vol C Tables 4.2.6.8 and 6.1.1.4'
Re Re -1.0185 7.2310 'International Tables Vol C Tables 4.2.6.8 and 6.1.1.4'
Os Os -1.2165 7.6030 'International Tables Vol C Tables 4.2.6.8 and 6.1.1.4'
N N 0.0061 0.0033 'International Tables Vol C Tables 4.2.6.8 and 6.1.1.4'

loop_
_geom_angle_atom_site_label_1
_geom_angle_atom_site_label_2
_geom_angle_atom_site_label_3
_geom_angle
_geom_angle_site_symmetry_1
_geom_angle_site_symmetry_3
_geom_angle_publ_flag
P1 Os1 Se1 92.63(6) . . ?
P1 Os1 Se4 88.83(6) . . ?
Se1 Os1 Se4 90.42(3) . . ?
P1 Os1 Se3 91.47(6) . . ?
Se1 Os1 Se3 175.90(4) . . ?
Se4 Os1 Se3 89.66(3) . . ?
P1 Os1 Se2 95.18(6) . . ?
Se1 Os1 Se2 89.32(3) . . ?
Se4 Os1 Se2 175.99(4) . . ?
Se3 Os1 Se2 90.31(3) . . ?
P1 Os1 Os2 137.81(6) . . ?
Se1 Os1 Os2 58.28(3) . . ?
Se4 Os1 Os2 118.36(3) . . ?
Se3 Os1 Os2 118.24(3) . . ?
Se2 Os1 Os2 58.29(3) . . ?
P1 Os1 Re2 137.81(6) . . ?
Se1 Os1 Re2 58.28(3) . . ?
Se4 Os1 Re2 118.36(3) . . ?
Se3 Os1 Re2 118.24(3) . . ?
Se2 Os1 Re2 58.29(3) . . ?
Os2 Os1 Re2 0.00(2) . . ?
P1 Os1 Re2 132.11(6) . 7_656 ?
Se1 Os1 Re2 118.60(3) . 7_656 ?
Se4 Os1 Re2 58.11(2) . 7_656 ?
Se3 Os1 Re2 58.20(2) . 7_656 ?
Se2 Os1 Re2 118.69(3) . 7_656 ?
Os2 Os1 Re2 90.02(2) . 7_656 ?
Re2 Os1 Re2 90.02(2) . 7_656 ?
P1 Os1 Os2 132.11(6) . 7_656 ?
Se1 Os1 Os2 118.60(3) . 7_656 ?
Se4 Os1 Os2 58.11(2) . 7_656 ?
Se3 Os1 Os2 58.20(2) . 7_656 ?
Se2 Os1 Os2 118.69(3) . 7_656 ?
Os2 Os1 Os2 90.02(2) . 7_656 ?
Re2 Os1 Os2 90.02(2) . 7_656 ?
Re2 Os1 Os2 0.00(2) 7_656 7_656 ?
P1 Os1 Re3 136.53(6) . . ?
Se1 Os1 Re3 118.39(3) . . ?
Se4 Os1 Re3 118.30(3) . . ?
Se3 Os1 Re3 58.15(3) . . ?
Se2 Os1 Re3 58.52(2) . . ?
Os2 Os1 Re3 60.108(14) . . ?
Re2 Os1 Re3 60.108(14) . . ?
Re2 Os1 Re3 60.194(14) 7_656 . ?
Os2 Os1 Re3 60.194(14) 7_656 . ?
P1 Os1 Os3 136.53(6) . . ?
Se1 Os1 Os3 118.39(3) . . ?
Se4 Os1 Os3 118.30(3) . . ?
Se3 Os1 Os3 58.15(3) . . ?
Se2 Os1 Os3 58.52(2) . . ?
Os2 Os1 Os3 60.108(14) . . ?
Re2 Os1 Os3 60.108(14) . . ?
Re2 Os1 Os3 60.194(14) 7_656 . ?
Os2 Os1 Os3 60.194(14) 7_656 . ?
Re3 Os1 Os3 0.00(2) . . ?
P1 Os1 Re3 132.85(6) . 7_656 ?
Se1 Os1 Re3 58.59(2) . 7_656 ?
Se4 Os1 Re3 58.15(3) . 7_656 ?
Se3 Os1 Re3 118.22(3) . 7_656 ?
Se2 Os1 Re3 118.52(3) . 7_656 ?
Os2 Os1 Re3 60.240(14) . 7_656 ?
Re2 Os1 Re3 60.240(14) . 7_656 ?
Re2 Os1 Re3 60.034(14) 7_656 7_656 ?
Os2 Os1 Re3 60.034(14) 7_656 7_656 ?
Re3 Os1 Re3 90.48(2) . 7_656 ?
Os3 Os1 Re3 90.48(2) . 7_656 ?
P2 Os2 Se1 94.03(6) . . ?
P2 Os2 Se4 90.09(6) . 7_656 ?
Se1 Os2 Se4 175.88(4) . 7_656 ?
P2 Os2 Se3 90.14(6) . 7_656 ?
Se1 Os2 Se3 90.31(3) . 7_656 ?
Se4 Os2 Se3 89.80(3) 7_656 7_656 ?
P2 Os2 Se2 93.82(6) . . ?
Se1 Os2 Se2 89.25(3) . . ?
Se4 Os2 Se2 90.35(3) 7_656 . ?
Se3 Os2 Se2 176.04(4) 7_656 . ?
P2 Os2 Re1 137.80(6) . . ?
Se1 Os2 Re1 58.09(2) . . ?
Se4 Os2 Re1 118.39(3) 7_656 . ?
Se3 Os2 Re1 118.23(3) 7_656 . ?
Se2 Os2 Re1 58.37(3) . . ?
P2 Os2 Os1 137.80(6) . . ?
Se1 Os2 Os1 58.09(2) . . ?
Se4 Os2 Os1 118.39(3) 7_656 . ?
Se3 Os2 Os1 118.23(3) 7_656 . ?
Se2 Os2 Os1 58.37(3) . . ?
Re1 Os2 Os1 0.00(2) . . ?
P2 Os2 Re1 132.22(6) . 7_656 ?
Se1 Os2 Re1 118.51(3) . 7_656 ?
Se4 Os2 Re1 58.28(2) 7_656 7_656 ?
Se3 Os2 Re1 58.25(2) 7_656 7_656 ?
Se2 Os2 Re1 118.69(3) . 7_656 ?
Re1 Os2 Re1 89.98(2) . 7_656 ?
Os1 Os2 Re1 89.98(2) . 7_656 ?
P2 Os2 Os1 132.22(6) . 7_656 ?
Se1 Os2 Os1 118.51(3) . 7_656 ?
Se4 Os2 Os1 58.28(2) 7_656 7_656 ?
Se3 Os2 Os1 58.25(2) 7_656 7_656 ?
Se2 Os2 Os1 118.69(3) . 7_656 ?
Re1 Os2 Os1 89.98(2) . 7_656 ?
Os1 Os2 Os1 89.98(2) . 7_656 ?
Re1 Os2 Os1 0.00(2) 7_656 7_656 ?
P2 Os2 Os3 134.70(5) . . ?
Se1 Os2 Os3 118.26(3) . . ?
Se4 Os2 Os3 58.24(3) 7_656 . ?
Se3 Os2 Os3 118.39(3) 7_656 . ?
Se2 Os2 Os3 58.57(2) . . ?
Re1 Os2 Os3 60.180(15) . . ?
Os1 Os2 Os3 60.180(15) . . ?
Re1 Os2 Os3 60.146(14) 7_656 . ?
Os1 Os2 Os3 60.146(14) 7_656 . ?
P2 Os2 Re3 134.70(5) . . ?
Se1 Os2 Re3 118.26(3) . . ?
Se4 Os2 Re3 58.24(3) 7_656 . ?
Se3 Os2 Re3 118.39(3) 7_656 . ?
Se2 Os2 Re3 58.57(2) . . ?
Re1 Os2 Re3 60.180(15) . . ?
Os1 Os2 Re3 60.180(15) . . ?
Re1 Os2 Re3 60.146(14) 7_656 . ?
Os1 Os2 Re3 60.146(14) 7_656 . ?
Os3 Os2 Re3 0.00(2) . . ?
P2 Os2 Os3 134.71(5) . 7_656 ?
Se1 Os2 Os3 58.49(2) . 7_656 ?
Se4 Os2 Os3 118.32(3) 7_656 7_656 ?
Se3 Os2 Os3 58.12(3) 7_656 7_656 ?
Se2 Os2 Os3 118.50(3) . 7_656 ?
Re1 Os2 Os3 60.133(14) . 7_656 ?
Os1 Os2 Os3 60.133(14) . 7_656 ?
Re1 Os2 Os3 60.045(14) 7_656 7_656 ?
Os1 Os2 Os3 60.045(14) 7_656 7_656 ?
Os3 Os2 Os3 90.46(2) . 7_656 ?
Re3 Os2 Os3 90.46(2) . 7_656 ?
P3 Os3 Se3 91.89(7) . . ?
P3 Os3 Se4 93.25(7) . 7_656 ?
Se3 Os3 Se4 174.86(3) . 7_656 ?
P3 Os3 Se1 94.61(6) . 7_656 ?
Se3 Os3 Se1 89.82(3) . 7_656 ?
Se4 Os3 Se1 89.84(3) 7_656 7_656 ?
P3 Os3 Se2 90.87(6) . . ?
Se3 Os3 Se2 89.99(3) . . ?
Se4 Os3 Se2 89.87(3) 7_656 . ?
Se1 Os3 Se2 174.52(3) 7_656 . ?
P3 Os3 Re2 134.44(6) . . ?
Se3 Os3 Re2 117.82(3) . . ?
Se4 Os3 Re2 58.02(2) 7_656 . ?
Se1 Os3 Re2 117.49(3) 7_656 . ?
Se2 Os3 Re2 57.99(2) . . ?
P3 Os3 Os2 134.44(6) . . ?
Se3 Os3 Os2 117.82(3) . . ?
Se4 Os3 Os2 58.02(2) 7_656 . ?
Se1 Os3 Os2 117.49(3) 7_656 . ?
Se2 Os3 Os2 57.99(2) . . ?
Re2 Os3 Os2 0.00(2) . . ?
P3 Os3 Re1 133.55(6) . . ?
Se3 Os3 Re1 58.13(2) . . ?
Se4 Os3 Re1 117.71(3) 7_656 . ?
Se1 Os3 Re1 117.52(3) 7_656 . ?
Se2 Os3 Re1 58.02(2) . . ?
Re2 Os3 Re1 59.711(14) . . ?
Os2 Os3 Re1 59.711(14) . . ?
P3 Os3 Os1 133.55(6) . . ?
Se3 Os3 Os1 58.13(2) . . ?
Se4 Os3 Os1 117.71(3) 7_656 . ?
Se1 Os3 Os1 117.52(3) 7_656 . ?
Se2 Os3 Os1 58.02(2) . . ?
Re2 Os3 Os1 59.711(14) . . ?
Os2 Os3 Os1 59.711(14) . . ?
Re1 Os3 Os1 0.00(2) . . ?
P3 Os3 Os1 136.92(6) . 7_656 ?
Se3 Os3 Os1 117.64(3) . 7_656 ?
Se4 Os3 Os1 58.10(2) 7_656 7_656 ?
Se1 Os3 Os1 57.69(2) 7_656 7_656 ?
Se2 Os3 Os1 117.79(3) . 7_656 ?
Re2 Os3 Os1 59.821(14) . 7_656 ?
Os2 Os3 Os1 59.821(14) . 7_656 ?
Re1 Os3 Os1 89.52(2) . 7_656 ?
Os1 Os3 Os1 89.52(2) . 7_656 ?
P3 Os3 Re1 136.92(6) . 7_656 ?
Se3 Os3 Re1 117.64(3) . 7_656 ?
Se4 Os3 Re1 58.10(2) 7_656 7_656 ?
Se1 Os3 Re1 57.69(2) 7_656 7_656 ?
Se2 Os3 Re1 117.79(3) . 7_656 ?
Re2 Os3 Re1 59.821(14) . 7_656 ?
Os2 Os3 Re1 59.821(14) . 7_656 ?
Re1 Os3 Re1 89.52(2) . 7_656 ?
Os1 Os3 Re1 89.52(2) . 7_656 ?
Os1 Os3 Re1 0.00(2) 7_656 7_656 ?
P3 Os3 Re2 135.96(6) . 7_656 ?
Se3 Os3 Re2 58.03(2) . 7_656 ?
Se4 Os3 Re2 117.70(3) 7_656 7_656 ?
Se1 Os3 Re2 57.79(2) 7_656 7_656 ?
Se2 Os3 Re2 117.76(3) . 7_656 ?
Re2 Os3 Re2 89.54(2) . 7_656 ?
Os2 Os3 Re2 89.54(2) . 7_656 ?
Re1 Os3 Re2 59.762(14) . 7_656 ?
Os1 Os3 Re2 59.762(14) . 7_656 ?
Os1 Os3 Re2 59.627(15) 7_656 7_656 ?
Re1 Os3 Re2 59.627(15) 7_656 7_656 ?
P1 Re1 Se1 92.63(6) . . ?
P1 Re1 Se4 88.83(6) . . ?
Se1 Re1 Se4 90.42(3) . . ?
P1 Re1 Se3 91.47(6) . . ?
Se1 Re1 Se3 175.90(4) . . ?
Se4 Re1 Se3 89.66(3) . . ?
P1 Re1 Se2 95.18(6) . . ?
Se1 Re1 Se2 89.32(3) . . ?
Se4 Re1 Se2 175.99(4) . . ?
Se3 Re1 Se2 90.31(3) . . ?
P1 Re1 Os2 137.81(6) . . ?
Se1 Re1 Os2 58.28(3) . . ?
Se4 Re1 Os2 118.36(3) . . ?
Se3 Re1 Os2 118.24(3) . . ?
Se2 Re1 Os2 58.29(3) . . ?
P1 Re1 Re2 137.81(6) . . ?
Se1 Re1 Re2 58.28(3) . . ?
Se4 Re1 Re2 118.36(3) . . ?
Se3 Re1 Re2 118.24(3) . . ?
Se2 Re1 Re2 58.29(3) . . ?
Os2 Re1 Re2 0.00(2) . . ?
P1 Re1 Re2 132.11(6) . 7_656 ?
Se1 Re1 Re2 118.60(3) . 7_656 ?
Se4 Re1 Re2 58.11(2) . 7_656 ?
Se3 Re1 Re2 58.20(2) . 7_656 ?
Se2 Re1 Re2 118.69(3) . 7_656 ?
Os2 Re1 Re2 90.02(2) . 7_656 ?
Re2 Re1 Re2 90.02(2) . 7_656 ?
P1 Re1 Os2 132.11(6) . 7_656 ?
Se1 Re1 Os2 118.60(3) . 7_656 ?
Se4 Re1 Os2 58.11(2) . 7_656 ?
Se3 Re1 Os2 58.20(2) . 7_656 ?
Se2 Re1 Os2 118.69(3) . 7_656 ?
Os2 Re1 Os2 90.02(2) . 7_656 ?
Re2 Re1 Os2 90.02(2) . 7_656 ?
Re2 Re1 Os2 0.00(2) 7_656 7_656 ?
P1 Re1 Re3 136.53(6) . . ?
Se1 Re1 Re3 118.39(3) . . ?
Se4 Re1 Re3 118.30(3) . . ?
Se3 Re1 Re3 58.15(3) . . ?
Se2 Re1 Re3 58.52(2) . . ?
Os2 Re1 Re3 60.108(14) . . ?
Re2 Re1 Re3 60.108(14) . . ?
Re2 Re1 Re3 60.194(14) 7_656 . ?
Os2 Re1 Re3 60.194(14) 7_656 . ?
P1 Re1 Os3 136.53(6) . . ?
Se1 Re1 Os3 118.39(3) . . ?
Se4 Re1 Os3 118.30(3) . . ?
Se3 Re1 Os3 58.15(3) . . ?
Se2 Re1 Os3 58.52(2) . . ?
Os2 Re1 Os3 60.108(14) . . ?
Re2 Re1 Os3 60.108(14) . . ?
Re2 Re1 Os3 60.194(14) 7_656 . ?
Os2 Re1 Os3 60.194(14) 7_656 . ?
Re3 Re1 Os3 0.00(2) . . ?
P1 Re1 Re3 132.85(6) . 7_656 ?
Se1 Re1 Re3 58.59(2) . 7_656 ?
Se4 Re1 Re3 58.15(3) . 7_656 ?
Se3 Re1 Re3 118.22(3) . 7_656 ?
Se2 Re1 Re3 118.52(3) . 7_656 ?
Os2 Re1 Re3 60.240(14) . 7_656 ?
Re2 Re1 Re3 60.240(14) . 7_656 ?
Re2 Re1 Re3 60.034(14) 7_656 7_656 ?
Os2 Re1 Re3 60.034(14) 7_656 7_656 ?
Re3 Re1 Re3 90.48(2) . 7_656 ?
Os3 Re1 Re3 90.48(2) . 7_656 ?
P2 Re2 Se1 94.03(6) . . ?
P2 Re2 Se4 90.09(6) . 7_656 ?
Se1 Re2 Se4 175.88(4) . 7_656 ?
P2 Re2 Se3 90.14(6) . 7_656 ?
Se1 Re2 Se3 90.31(3) . 7_656 ?
Se4 Re2 Se3 89.80(3) 7_656 7_656 ?
P2 Re2 Se2 93.82(6) . . ?
Se1 Re2 Se2 89.25(3) . . ?
Se4 Re2 Se2 90.35(3) 7_656 . ?
Se3 Re2 Se2 176.04(4) 7_656 . ?
P2 Re2 Re1 137.80(6) . . ?
Se1 Re2 Re1 58.09(2) . . ?
Se4 Re2 Re1 118.39(3) 7_656 . ?
Se3 Re2 Re1 118.23(3) 7_656 . ?
Se2 Re2 Re1 58.37(3) . . ?
P2 Re2 Os1 137.80(6) . . ?
Se1 Re2 Os1 58.09(2) . . ?
Se4 Re2 Os1 118.39(3) 7_656 . ?
Se3 Re2 Os1 118.23(3) 7_656 . ?
Se2 Re2 Os1 58.37(3) . . ?
Re1 Re2 Os1 0.00(2) . . ?
P2 Re2 Re1 132.22(6) . 7_656 ?
Se1 Re2 Re1 118.51(3) . 7_656 ?
Se4 Re2 Re1 58.28(2) 7_656 7_656 ?
Se3 Re2 Re1 58.25(2) 7_656 7_656 ?
Se2 Re2 Re1 118.69(3) . 7_656 ?
Re1 Re2 Re1 89.98(2) . 7_656 ?
Os1 Re2 Re1 89.98(2) . 7_656 ?
P2 Re2 Os1 132.22(6) . 7_656 ?
Se1 Re2 Os1 118.51(3) . 7_656 ?
Se4 Re2 Os1 58.28(2) 7_656 7_656 ?
Se3 Re2 Os1 58.25(2) 7_656 7_656 ?
Se2 Re2 Os1 118.69(3) . 7_656 ?
Re1 Re2 Os1 89.98(2) . 7_656 ?
Os1 Re2 Os1 89.98(2) . 7_656 ?
Re1 Re2 Os1 0.00(2) 7_656 7_656 ?
P2 Re2 Os3 134.70(5) . . ?
Se1 Re2 Os3 118.26(3) . . ?
Se4 Re2 Os3 58.24(3) 7_656 . ?
Se3 Re2 Os3 118.39(3) 7_656 . ?
Se2 Re2 Os3 58.57(2) . . ?
Re1 Re2 Os3 60.180(15) . . ?
Os1 Re2 Os3 60.180(15) . . ?
Re1 Re2 Os3 60.146(14) 7_656 . ?
Os1 Re2 Os3 60.146(14) 7_656 . ?
P2 Re2 Re3 134.70(5) . . ?
Se1 Re2 Re3 118.26(3) . . ?
Se4 Re2 Re3 58.24(3) 7_656 . ?
Se3 Re2 Re3 118.39(3) 7_656 . ?
Se2 Re2 Re3 58.57(2) . . ?
Re1 Re2 Re3 60.180(15) . . ?
Os1 Re2 Re3 60.180(15) . . ?
Re1 Re2 Re3 60.146(14) 7_656 . ?
Os1 Re2 Re3 60.146(14) 7_656 . ?
Os3 Re2 Re3 0.00(2) . . ?
P2 Re2 Os3 134.71(5) . 7_656 ?
Se1 Re2 Os3 58.49(2) . 7_656 ?
Se4 Re2 Os3 118.32(3) 7_656 7_656 ?
Se3 Re2 Os3 58.12(3) 7_656 7_656 ?
Se2 Re2 Os3 118.50(3) . 7_656 ?
Re1 Re2 Os3 60.133(14) . 7_656 ?
Os1 Re2 Os3 60.133(14) . 7_656 ?
Re1 Re2 Os3 60.045(14) 7_656 7_656 ?
Os1 Re2 Os3 60.045(14) 7_656 7_656 ?
Os3 Re2 Os3 90.46(2) . 7_656 ?
Re3 Re2 Os3 90.46(2) . 7_656 ?
P3 Re3 Se3 91.89(7) . . ?
P3 Re3 Se4 93.25(7) . 7_656 ?
Se3 Re3 Se4 174.86(3) . 7_656 ?
P3 Re3 Se1 94.61(6) . 7_656 ?
Se3 Re3 Se1 89.82(3) . 7_656 ?
Se4 Re3 Se1 89.84(3) 7_656 7_656 ?
P3 Re3 Se2 90.87(6) . . ?
Se3 Re3 Se2 89.99(3) . . ?
Se4 Re3 Se2 89.87(3) 7_656 . ?
Se1 Re3 Se2 174.52(3) 7_656 . ?
P3 Re3 Re2 134.44(6) . . ?
Se3 Re3 Re2 117.82(3) . . ?
Se4 Re3 Re2 58.02(2) 7_656 . ?
Se1 Re3 Re2 117.49(3) 7_656 . ?
Se2 Re3 Re2 57.99(2) . . ?
P3 Re3 Os2 134.44(6) . . ?
Se3 Re3 Os2 117.82(3) . . ?
Se4 Re3 Os2 58.02(2) 7_656 . ?
Se1 Re3 Os2 117.49(3) 7_656 . ?
Se2 Re3 Os2 57.99(2) . . ?
Re2 Re3 Os2 0.00(2) . . ?
P3 Re3 Re1 133.55(6) . . ?
Se3 Re3 Re1 58.13(2) . . ?
Se4 Re3 Re1 117.71(3) 7_656 . ?
Se1 Re3 Re1 117.52(3) 7_656 . ?
Se2 Re3 Re1 58.02(2) . . ?
Re2 Re3 Re1 59.711(14) . . ?
Os2 Re3 Re1 59.711(14) . . ?
P3 Re3 Os1 133.55(6) . . ?
Se3 Re3 Os1 58.13(2) . . ?
Se4 Re3 Os1 117.71(3) 7_656 . ?
Se1 Re3 Os1 117.52(3) 7_656 . ?
Se2 Re3 Os1 58.02(2) . . ?
Re2 Re3 Os1 59.711(14) . . ?
Os2 Re3 Os1 59.711(14) . . ?
Re1 Re3 Os1 0.00(2) . . ?
P3 Re3 Os1 136.92(6) . 7_656 ?
Se3 Re3 Os1 117.64(3) . 7_656 ?
Se4 Re3 Os1 58.10(2) 7_656 7_656 ?
Se1 Re3 Os1 57.69(2) 7_656 7_656 ?
Se2 Re3 Os1 117.79(3) . 7_656 ?
Re2 Re3 Os1 59.821(14) . 7_656 ?
Os2 Re3 Os1 59.821(14) . 7_656 ?
Re1 Re3 Os1 89.52(2) . 7_656 ?
Os1 Re3 Os1 89.52(2) . 7_656 ?
P3 Re3 Re1 136.92(6) . 7_656 ?
Se3 Re3 Re1 117.64(3) . 7_656 ?
Se4 Re3 Re1 58.10(2) 7_656 7_656 ?
Se1 Re3 Re1 57.69(2) 7_656 7_656 ?
Se2 Re3 Re1 117.79(3) . 7_656 ?
Re2 Re3 Re1 59.821(14) . 7_656 ?
Os2 Re3 Re1 59.821(14) . 7_656 ?
Re1 Re3 Re1 89.52(2) . 7_656 ?
Os1 Re3 Re1 89.52(2) . 7_656 ?
Os1 Re3 Re1 0.00(2) 7_656 7_656 ?
P3 Re3 Re2 135.96(6) . 7_656 ?
Se3 Re3 Re2 58.03(2) . 7_656 ?
Se4 Re3 Re2 117.70(3) 7_656 7_656 ?
Se1 Re3 Re2 57.79(2) 7_656 7_656 ?
Se2 Re3 Re2 117.76(3) . 7_656 ?
Re2 Re3 Re2 89.54(2) . 7_656 ?
Os2 Re3 Re2 89.54(2) . 7_656 ?
Re1 Re3 Re2 59.762(14) . 7_656 ?
Os1 Re3 Re2 59.762(14) . 7_656 ?
Os1 Re3 Re2 59.627(15) 7_656 7_656 ?
Re1 Re3 Re2 59.627(15) 7_656 7_656 ?
Re1 Se1 Os1 0.00(2) . . ?
Re1 Se1 Re2 63.63(2) . . ?
Os1 Se1 Re2 63.63(2) . . ?
Re1 Se1 Os2 63.63(2) . . ?
Os1 Se1 Os2 63.63(2) . . ?
Re2 Se1 Os2 0.00(3) . . ?
Re1 Se1 Re3 63.72(3) . 7_656 ?
Os1 Se1 Re3 63.72(3) . 7_656 ?
Re2 Se1 Re3 63.72(2) . 7_656 ?
Os2 Se1 Re3 63.72(2) . 7_656 ?
Re1 Se1 Os3 63.72(3) . 7_656 ?
Os1 Se1 Os3 63.72(3) . 7_656 ?
Re2 Se1 Os3 63.72(2) . 7_656 ?
Os2 Se1 Os3 63.72(2) . 7_656 ?
Re3 Se1 Os3 0.00(3) 7_656 7_656 ?
Re2 Se2 Os2 0.00(3) . . ?
Re2 Se2 Os1 63.34(2) . . ?
Os2 Se2 Os1 63.34(2) . . ?
Re2 Se2 Re1 63.34(2) . . ?
Os2 Se2 Re1 63.34(2) . . ?
Os1 Se2 Re1 0.00(3) . . ?
Re2 Se2 Re3 63.44(3) . . ?
Os2 Se2 Re3 63.44(3) . . ?
Os1 Se2 Re3 63.46(3) . . ?
Re1 Se2 Re3 63.46(3) . . ?
Re2 Se2 Os3 63.44(3) . . ?
Os2 Se2 Os3 63.44(3) . . ?
Os1 Se2 Os3 63.46(3) . . ?
Re1 Se2 Os3 63.46(3) . . ?
Re3 Se2 Os3 0.00(3) . . ?
Re2 Se3 Os2 0.00(3) 7_656 7_656 ?
Re2 Se3 Os1 63.55(3) 7_656 . ?
Os2 Se3 Os1 63.55(3) 7_656 . ?
Re2 Se3 Re1 63.55(3) 7_656 . ?
Os2 Se3 Re1 63.55(3) 7_656 . ?
Os1 Se3 Re1 0.00(2) . . ?
Re2 Se3 Re3 63.85(3) 7_656 . ?
Os2 Se3 Re3 63.85(3) 7_656 . ?
Os1 Se3 Re3 63.72(3) . . ?
Re1 Se3 Re3 63.72(3) . . ?
Re2 Se3 Os3 63.85(3) 7_656 . ?
Os2 Se3 Os3 63.85(3) 7_656 . ?
Os1 Se3 Os3 63.72(3) . . ?
Re1 Se3 Os3 63.72(3) . . ?
Re3 Se3 Os3 0.00(2) . . ?
Re2 Se4 Os2 0.00(3) 7_656 7_656 ?
Re2 Se4 Os1 63.60(2) 7_656 . ?
Os2 Se4 Os1 63.60(2) 7_656 . ?
Re2 Se4 Re1 63.60(2) 7_656 . ?
Os2 Se4 Re1 63.60(2) 7_656 . ?
Os1 Se4 Re1 0.00(3) . . ?
Re2 Se4 Re3 63.74(3) 7_656 7_656 ?
Os2 Se4 Re3 63.74(3) 7_656 7_656 ?
Os1 Se4 Re3 63.75(3) . 7_656 ?
Re1 Se4 Re3 63.75(3) . 7_656 ?
Re2 Se4 Os3 63.74(3) 7_656 7_656 ?
Os2 Se4 Os3 63.74(3) 7_656 7_656 ?
Os1 Se4 Os3 63.75(3) . 7_656 ?
Re1 Se4 Os3 63.75(3) . 7_656 ?
Re3 Se4 Os3 0.00(2) 7_656 7_656 ?
C1 P1 C3 106.0(4) . . ?
C1 P1 C5 105.7(5) . . ?
C3 P1 C5 101.2(4) . . ?
C1 P1 Os1 111.8(3) . . ?
C3 P1 Os1 115.7(3) . . ?
C5 P1 Os1 115.3(3) . . ?
C1 P1 Re1 111.8(3) . . ?
C3 P1 Re1 115.7(3) . . ?
C5 P1 Re1 115.3(3) . . ?
Os1 P1 Re1 0.00(3) . . ?
C11 P2 C9 101.6(4) . . ?
C11 P2 C7 104.9(5) . . ?
C9 P2 C7 105.1(5) . . ?
C11 P2 Os2 115.4(3) . . ?
C9 P2 Os2 115.6(4) . . ?
C7 P2 Os2 112.8(3) . . ?
C11 P2 Re2 115.4(3) . . ?
C9 P2 Re2 115.6(4) . . ?
C7 P2 Re2 112.8(3) . . ?
Os2 P2 Re2 0.00(2) . . ?
C15 P3 C17 105.6(5) . . ?
C15 P3 C13 105.4(5) . . ?
C17 P3 C13 98.2(5) . . ?
C15 P3 Re3 113.5(3) . . ?
C17 P3 Re3 117.0(4) . . ?
C13 P3 Re3 115.4(3) . . ?
C15 P3 Os3 113.5(3) . . ?
C17 P3 Os3 117.0(4) . . ?
C13 P3 Os3 115.4(3) . . ?
Re3 P3 Os3 0.00(3) . . ?
C2 C1 P1 116.6(7) . . ?
C4 C3 P1 114.2(7) . . ?
C6 C5 P1 113.7(7) . . ?
C8 C7 P2 115.7(7) . . ?
C10 C9 P2 115.0(7) . . ?
C12 C11 P2 115.7(7) . . ?
C14 C13 P3 115.6(8) . . ?
C16 C15 P3 115.4(7) . . ?
C18 C17 P3 119.1(8) . . ?
N1 C21 C22 174.9(17) . . ?
N2 C31 C32 168.5(43) . 2_656 ?
N2 C31 C32 171.5(41) . . ?
C32 C31 C32 16.4(50) 2_656 . ?
C32 C32 C31 83.1(100) 2_656 2_656 ?
C32 C32 C31 80.6(100) 2_656 . ?
C31 C32 C31 113.3(32) 2_656 . ?

loop_
_geom_bond_atom_site_label_1
_geom_bond_atom_site_label_2
_geom_bond_distance
_geom_bond_site_symmetry_2
_geom_bond_publ_flag
Os1 P1 2.467(2) . ?
Os1 Se1 2.4970(10) . ?
Os1 Se4 2.5077(10) . ?
Os1 Se3 2.5081(10) . ?
Os1 Se2 2.5109(10) . ?
Os1 Os2 2.6356(6) . ?
Os1 Re2 2.6356(6) . ?
Os1 Re2 2.6406(5) 7_656 ?
Os1 Os2 2.6406(5) 7_656 ?
Os1 Re3 2.6481(5) . ?
Os1 Os3 2.6481(5) . ?
Os1 Re3 2.6492(5) 7_656 ?
Os2 P2 2.465(3) . ?
Os2 Se1 2.5023(10) . ?
Os2 Se4 2.5031(10) 7_656 ?
Os2 Se3 2.5064(10) 7_656 ?
Os2 Se2 2.5088(10) . ?
Os2 Re1 2.6356(6) . ?
Os2 Re1 2.6405(6) 7_656 ?
Os2 Os1 2.6405(6) 7_656 ?
Os2 Os3 2.6462(5) . ?
Os2 Re3 2.6462(5) . ?
Os2 Os3 2.6520(5) 7_656 ?
Os3 P3 2.483(2) . ?
Os3 Se3 2.5087(11) . ?
Os3 Se4 2.5089(11) 7_656 ?
Os3 Se1 2.5214(10) 7_656 ?
Os3 Se2 2.5244(10) . ?
Os3 Re2 2.6462(5) . ?
Os3 Re1 2.6481(5) . ?
Os3 Os1 2.6492(5) 7_656 ?
Os3 Re1 2.6492(5) 7_656 ?
Os3 Re2 2.6521(5) 7_656 ?
Re1 P1 2.467(2) . ?
Re1 Se1 2.4970(10) . ?
Re1 Se4 2.5077(10) . ?
Re1 Se3 2.5081(10) . ?
Re1 Se2 2.5109(10) . ?
Re1 Re2 2.6356(6) . ?
Re1 Re2 2.6406(5) 7_656 ?
Re1 Os2 2.6406(5) 7_656 ?
Re1 Re3 2.6481(5) . ?
Re1 Re3 2.6492(5) 7_656 ?
Re2 P2 2.465(3) . ?
Re2 Se1 2.5023(10) . ?
Re2 Se4 2.5031(10) 7_656 ?
Re2 Se3 2.5064(10) 7_656 ?
Re2 Se2 2.5088(10) . ?
Re2 Re1 2.6405(6) 7_656 ?
Re2 Os1 2.6405(6) 7_656 ?
Re2 Re3 2.6462(5) . ?
Re2 Os3 2.6520(5) 7_656 ?
Re3 P3 2.483(2) . ?
Re3 Se3 2.5087(11) . ?
Re3 Se4 2.5089(11) 7_656 ?
Re3 Se1 2.5214(10) 7_656 ?
Re3 Se2 2.5244(10) . ?
Re3 Os1 2.6492(5) 7_656 ?
Re3 Re1 2.6492(5) 7_656 ?
Re3 Re2 2.6521(5) 7_656 ?
Se1 Re3 2.5214(10) 7_656 ?
Se1 Os3 2.5214(10) 7_656 ?
Se3 Re2 2.5065(10) 7_656 ?
Se3 Os2 2.5065(10) 7_656 ?
Se4 Re2 2.5030(10) 7_656 ?
Se4 Os2 2.5030(10) 7_656 ?
Se4 Re3 2.5089(11) 7_656 ?
Se4 Os3 2.5089(11) 7_656 ?
P1 C1 1.812(10) . ?
P1 C3 1.830(9) . ?
P1 C5 1.834(9) . ?
P2 C11 1.810(9) . ?
P2 C9 1.811(9) . ?
P2 C7 1.815(11) . ?
P3 C15 1.804(10) . ?
P3 C17 1.820(12) . ?
P3 C13 1.869(11) . ?
C1 C2 1.516(13) . ?
C3 C4 1.536(12) . ?
C5 C6 1.546(13) . ?
C7 C8 1.526(14) . ?
C9 C10 1.548(12) . ?
C11 C12 1.529(12) . ?
C13 C14 1.50(2) . ?
C15 C16 1.546(12) . ?
C17 C18 1.51(2) . ?
N1 C21 1.12(2) . ?
C21 C22 1.46(2) . ?
N2 C31 1.24(4) . ?
C31 C32 1.49(8) 2_656 ?
C31 C32 1.50(8) . ?
C32 C32 0.42(13) 2_656 ?
C32 C31 1.49(8) 2_656 ?
